data_2010938
loop_
_publ_author_name
'Hoshina, Gakuse'
'Tsuchimoto, Masanobu'
'Ohba, Shigeru'

_publ_section_title
;The <i>exo</i> and <i>endo</i> isomers of
 [<i>N</i>,<i>N</i>'-bis(salicylidene)-1,2-diphenyl-(<i>RS</i>,<i>SR</i>)-1,2-ethanediyldiaminato]oxovanadium(IV)
;
_journal_issue 5
_journal_name_full 'Acta Crystallographica Section C'
_journal_page_first e188
_journal_page_last e189
_journal_paper_doi 10.1107/S0108270100004509
_journal_volume 56
_journal_year 2000
_chemical_formula_iupac '[V O (C28 H22 N2 O2)]'
_chemical_formula_moiety 'C28 H22 N2 O3 V'
_chemical_formula_sum 'C28 H22 N2 O3 V'
_chemical_formula_weight 485.43
_space_group_IT_number 61
_symmetry_cell_setting orthorhombic
_symmetry_space_group_name_Hall '-P 2ac 2ab'
_symmetry_space_group_name_H-M 'P b c a'
_cell_angle_alpha 90
_cell_angle_beta 90
_cell_angle_gamma 90
_cell_formula_units_Z 8
_cell_length_a 17.671(6)
_cell_length_b 21.635(7)
_cell_length_c 12.565(4)
_cell_measurement_reflns_used 25
_cell_measurement_temperature 297.0(10)
_cell_measurement_theta_max 14.9
_cell_measurement_theta_min 13.4
_cell_volume 4804(3)
_computing_cell_refinement 'MSC/AFC Diffractometer Control Software'
_computing_data_collection
;
MSC/AFC Diffractometer Control Software
(Molecular Structure Corporation, 1993)
;
_computing_data_reduction 'TEXSAN (Molecular Structure Corporation, 1999)'
_computing_publication_material TEXSAN
_computing_structure_refinement 'SHELXL97 (Sheldrick, 1997)'
_computing_structure_solution 'SIR92 (Altomare et al., 1994)'
_diffrn_measurement_device_type 'Rigaku AFC-7R'
_diffrn_measurement_method \q-2\q
_diffrn_radiation_type MoK\a
_diffrn_radiation_wavelength .71073
_diffrn_reflns_av_R_equivalents .024
_diffrn_reflns_limit_h_max 22
_diffrn_reflns_limit_h_min -8
_diffrn_reflns_limit_k_max 28
_diffrn_reflns_limit_k_min -10
_diffrn_reflns_limit_l_max 16
_diffrn_reflns_limit_l_min -6
_diffrn_reflns_number 5807
_diffrn_reflns_theta_max 27.5
_diffrn_standards_decay_% 0
_diffrn_standards_interval_count 150
_diffrn_standards_number 3
_exptl_absorpt_coefficient_mu .445
_exptl_absorpt_correction_T_max .912
_exptl_absorpt_correction_T_min .787
_exptl_absorpt_correction_type integration
_exptl_absorpt_process_details '(Coppens et al., 1965)'
_exptl_crystal_colour green
_exptl_crystal_density_diffrn 1.342
_exptl_crystal_density_method 'not measured'
_exptl_crystal_description prismatic
_exptl_crystal_size_max .7
_exptl_crystal_size_mid .5
_exptl_crystal_size_min .2
_refine_diff_density_max .75
_refine_diff_density_min -.83
_refine_ls_extinction_method none
_refine_ls_goodness_of_fit_ref 1.04
_refine_ls_hydrogen_treatment noref
_refine_ls_number_parameters 307
_refine_ls_number_reflns 5516
_refine_ls_R_factor_gt .055
_refine_ls_shift/su_max .0001
_refine_ls_structure_factor_coef Fsqd
_refine_ls_weighting_details 'w = 1/[\s^2^(Fo^2^) + (0.0776P)^2^+11.0899P] where P = (Fo^2^+2Fc^2^)/3'
_refine_ls_weighting_scheme calc
_refine_ls_wR_factor_ref .193
_reflns_number_gt 4206
_reflns_number_total 5516
_reflns_threshold_expression I>2\s(I)
_cod_data_source_file qa0255.cif
_cod_data_source_block endo
_cod_original_cell_volume 4803(2)
_cod_database_code 2010938
_cod_database_fobs_code 2010938

loop_
_symmetry_equiv_pos_as_xyz
x,y,z
1/2+x,1/2-y,-z
-x,1/2+y,1/2-z
1/2-x,-y,1/2+z
-x,-y,-z
1/2-x,1/2+y,z
x,1/2-y,1/2+z
1/2+x,y,1/2-z

loop_
_atom_site_label
_atom_site_fract_x
_atom_site_fract_y
_atom_site_fract_z
_atom_site_U_iso_or_equiv
_atom_site_adp_type
_atom_site_occupancy
_atom_site_type_symbol
V1 -.92040(3) -.17586(3) -.48936(4) .0330(2) Uani 1.00 V
O2 -.8451(2) -.13980(10) -.4589(3) .0572(7) Uani 1.00 O
O3 -.9683(2) -.14130(10) -.6129(2) .0516(7) Uani 1.00 O
O4 -.88970(10) -.24580(10) -.5762(2) .0414(5) Uani 1.00 O
N5 -1.0022(2) -.13060(10) -.3990(2) .0339(6) Uani 1.00 N
N6 -.9419(2) -.23920(10) -.3710(2) .0363(6) Uani 1.00 N
C7 -1.0168(2) -.0947(2) -.6239(3) .0416(8) Uani 1.00 C
C8 -1.0346(3) -.0739(2) -.7269(3) .0650(10) Uani 1.00 C
C9 -1.0846(3) -.0262(2) -.7422(3) .0630(10) Uani 1.00 C
C10 -1.1205(3) .0028(2) -.6577(3) .0528(9) Uani 1.00 C
C11 -1.1044(2) -.0172(2) -.5566(3) .0459(8) Uani 1.00 C
C12 -1.0540(2) -.0663(2) -.5378(3) .0361(7) Uani 1.00 C
C13 -1.0439(2) -.0859(2) -.4295(3) .0389(7) Uani 1.00 C
C14 -.9944(2) -.1489(2) -.2855(2) .0375(7) Uani 1.00 C
C15 -1.0483(2) -.1208(2) -.2056(3) .0410(7) Uani 1.00 C
C16 -1.0180(3) -.0947(2) -.1144(3) .0534(10) Uani 1.00 C
C17 -1.0641(3) -.0737(2) -.0340(4) .0690(10) Uani 1.00 C
C18 -1.1416(3) -.0778(2) -.0440(4) .0720(10) Uani 1.00 C
C19 -1.1732(3) -.1029(2) -.1338(4) .0650(10) Uani 1.00 C
C20 -1.1266(2) -.1245(2) -.2152(3) .0502(9) Uani 1.00 C
C21 -.9945(2) -.2205(2) -.2845(2) .0378(7) Uani 1.00 C
C22 -1.0707(2) -.2503(2) -.2991(3) .0410(7) Uani 1.00 C
C23 -1.1088(3) -.2724(2) -.2108(4) .0640(10) Uani 1.00 C
C24 -1.1801(3) -.2991(3) -.2207(5) .082(2) Uani 1.00 C
C25 -1.2145(3) -.3031(3) -.3188(5) .0770(10) Uani 1.00 C
C26 -1.1775(3) -.2826(2) -.4061(4) .0670(10) Uani 1.00 C
C27 -1.1059(2) -.2560(2) -.3973(3) .0528(9) Uani 1.00 C
C28 -.9122(2) -.2939(2) -.3628(3) .0403(7) Uani 1.00 C
C29 -.8676(2) -.3236(2) -.4435(3) .0407(7) Uani 1.00 C
C30 -.8370(2) -.3823(2) -.4196(4) .0550(10) Uani 1.00 C
C31 -.7982(3) -.4153(2) -.4944(5) .0640(10) Uani 1.00 C
C32 -.7892(2) -.3908(2) -.5964(4) .0610(10) Uani 1.00 C
C33 -.8198(2) -.3340(2) -.6227(3) .0488(9) Uani 1.00 C
C34 -.8601(2) -.2990(2) -.5471(3) .0388(7) Uani 1.00 C
H8 -1.0115 -.0932 -.7871 .0744 Uiso 1.00 H
H9 -1.0954 -.0125 -.8125 .0737 Uiso 1.00 H
H10 -1.1546 .0358 -.6693 .0620 Uiso 1.00 H
H11 -1.1289 .0018 -.4980 .0532 Uiso 1.00 H
H13 -1.0710 -.0640 -.3762 .0444 Uiso 1.00 H
H14 -.9451 -.1366 -.2642 .0424 Uiso 1.00 H
H16 -.9639 -.0912 -.1078 .0618 Uiso 1.00 H
H17 -1.0428 -.0555 .0285 .0812 Uiso 1.00 H
H18 -1.1731 -.0634 .0117 .0880 Uiso 1.00 H
H19 -1.2268 -.1057 -.1410 .0778 Uiso 1.00 H
H20 -1.1482 -.1417 -.2776 .0598 Uiso 1.00 H
H21 -.9739 -.2338 -.2187 .0433 Uiso 1.00 H
H23 -1.0853 -.2698 -.1428 .0747 Uiso 1.00 H
H24 -1.2057 -.3140 -.1594 .0969 Uiso 1.00 H
H25 -1.2642 -.3197 -.3236 .0890 Uiso 1.00 H
H26 -1.2009 -.2865 -.4745 .0789 Uiso 1.00 H
H27 -1.0805 -.2411 -.4614 .0633 Uiso 1.00 H
H28 -.9213 -.3159 -.2989 .0480 Uiso 1.00 H
H30 -.8435 -.3993 -.3503 .0660 Uiso 1.00 H
H31 -.7772 -.4542 -.4765 .0746 Uiso 1.00 H
H32 -.7618 -.4137 -.6490 .0731 Uiso 1.00 H
H33 -.8133 -.3184 -.6932 .0577 Uiso 1.00 H

loop_
_atom_site_aniso_label
_atom_site_aniso_U_11
_atom_site_aniso_U_22
_atom_site_aniso_U_33
_atom_site_aniso_U_12
_atom_site_aniso_U_13
_atom_site_aniso_U_23
V1 .0307(3) .0361(3) .0323(3) .0024(2) .0020(2) -.0042(2)
O2 .0390(10) .055(2) .077(2) -.0050(10) .0050(10) -.0210(10)
O3 .073(2) .0510(10) .0310(10) .0260(10) .0040(10) .0000(10)
O4 .0460(10) .0430(10) .0350(10) .0080(10) .0000(10) -.0060(10)
N5 .0380(10) .0370(10) .0260(10) .0010(10) -.0010(10) -.0030(10)
N6 .0350(10) .0420(10) .0320(10) .0050(10) -.0010(10) -.0010(10)
C7 .052(2) .038(2) .035(2) .005(2) .0000(10) .0000(10)
C8 .103(4) .059(2) .034(2) .031(3) .006(2) .004(2)
C9 .095(4) .048(2) .044(2) .020(2) -.005(2) .011(2)
C10 .057(2) .047(2) .055(2) .014(2) -.006(2) .005(2)
C11 .049(2) .043(2) .045(2) .010(2) .002(2) -.001(2)
C12 .039(2) .033(2) .036(2) -.0010(10) -.0010(10) .0000(10)
C13 .044(2) .041(2) .032(2) .0020(10) .0030(10) -.0070(10)
C14 .041(2) .046(2) .0250(10) .0060(10) -.0030(10) -.0040(10)
C15 .046(2) .044(2) .033(2) .007(2) .0050(10) -.0010(10)
C16 .073(3) .052(2) .035(2) .004(2) .001(2) -.005(2)
C17 .097(4) .068(3) .042(2) .009(3) .012(2) -.014(2)
C18 .096(4) .068(3) .053(3) .022(3) .036(3) -.002(2)
C19 .060(3) .060(3) .076(3) .016(2) .025(2) .011(2)
C20 .048(2) .052(2) .051(2) .009(2) .005(2) -.003(2)
C21 .040(2) .047(2) .0260(10) .0090(10) -.0020(10) .0000(10)
C22 .041(2) .042(2) .040(2) .006(2) .0030(10) .0000(10)
C23 .060(3) .079(3) .051(2) .000(2) .008(2) .016(2)
C24 .060(3) .088(4) .097(4) -.008(3) .023(3) .021(3)
C25 .045(2) .072(3) .112(5) -.007(2) -.002(3) .001(3)
C26 .057(3) .065(3) .078(3) -.003(2) -.013(2) -.017(2)
C27 .053(2) .060(2) .045(2) -.003(2) -.003(2) -.009(2)
C28 .039(2) .041(2) .041(2) .0030(10) -.0040(10) .0030(10)
C29 .034(2) .037(2) .052(2) .0030(10) -.0040(10) -.0050(10)
C30 .052(2) .045(2) .067(3) .009(2) -.001(2) .005(2)
C31 .052(2) .038(2) .102(4) .009(2) .008(2) -.002(2)
C32 .048(2) .045(2) .091(3) .004(2) .014(2) -.018(2)
C33 .039(2) .050(2) .057(2) .001(2) .008(2) -.012(2)
C34 .0270(10) .044(2) .045(2) .0010(10) -.0030(10) -.007(2)

loop_
_atom_type_symbol
_atom_type_description
_atom_type_scat_dispersion_real
_atom_type_scat_dispersion_imag
_atom_type_scat_source
C C .003 .002
;International Tables for Crystallography
(1992, Vol. C)
;
H H .000 .000
;International Tables for Crystallography
(1992, Vol. C)
;
N N .006 .003
;International Tables for Crystallography
(1992, Vol. C)
;
O O .011 .006
;International Tables for Crystallography
(1992, Vol. C)
;
V V .300 .529
;International Tables for Crystallography
(1992, Vol. C)
;

loop_
_geom_angle_atom_site_label_1
_geom_angle_atom_site_label_2
_geom_angle_atom_site_label_3
_geom_angle
_geom_angle_publ_flag
O2 V1 O3 111.90(10) no
O2 V1 O4 106.50(10) no
O2 V1 N5 102.70(10) no
O2 V1 N6 107.90(10) no
O3 V1 O4 88.40(10) no
O3 V1 N5 87.20(10) no
O3 V1 N6 139.70(10) no
O4 V1 N5 150.00(10) no
O4 V1 N6 86.50(10) no
N5 V1 N6 77.90(10) no
V1 O3 C7 131.5(2) no
V1 O4 C34 129.5(2) no
V1 N5 C13 126.4(2) no
V1 N5 C14 109.6(2) no
C13 N5 C14 122.9(3) no
V1 N6 C21 117.6(2) no
V1 N6 C28 126.1(2) no
C21 N6 C28 116.3(3) no
O3 C7 C8 118.8(3) no
O3 C7 C12 123.5(3) no
C8 C7 C12 117.6(4) no
C7 C8 C9 120.9(4) no
C7 C8 H8 119.6 no
C9 C8 H8 119.5 no
C8 C9 C10 121.8(4) no
C8 C9 H9 119.6 no
C10 C9 H9 118.6 no
C9 C10 C11 118.1(4) no
C9 C10 H10 121.0 no
C11 C10 H10 120.9 no
C10 C11 C12 121.7(4) no
C10 C11 H11 119.1 no
C12 C11 H11 119.2 no
C7 C12 C11 119.8(3) no
C7 C12 C13 122.8(3) no
C11 C12 C13 117.4(3) no
N5 C13 C12 125.5(3) no
N5 C13 H13 117.3 no
C12 C13 H13 117.2 no
N5 C14 C15 118.2(3) no
N5 C14 C21 105.8(2) no
N5 C14 H14 106.3 no
C15 C14 C21 113.3(3) no
C15 C14 H14 106.3 no
C21 C14 H14 106.1 no
C14 C15 C16 118.0(3) no
C14 C15 C20 123.1(3) no
C16 C15 C20 118.7(4) no
C15 C16 C17 120.8(4) no
C15 C16 H16 119.2 no
C17 C16 H16 120.0 no
C16 C17 C18 120.1(4) no
C16 C17 H17 120.4 no
C18 C17 H17 119.5 no
C17 C18 C19 120.3(5) no
C17 C18 H18 119.8 no
C19 C18 H18 119.9 no
C18 C19 C20 119.7(5) no
C18 C19 H19 120.5 no
C20 C19 H19 119.7 no
C15 C20 C19 120.3(4) no
C15 C20 H20 119.7 no
C19 C20 H20 120.0 no
N6 C21 C14 105.4(3) no
N6 C21 C22 110.7(3) no
N6 C21 H21 108.3 no
C14 C21 C22 115.4(3) no
C14 C21 H21 108.1 no
C22 C21 H21 108.6 no
C21 C22 C23 119.1(3) no
C21 C22 C27 123.2(3) no
C23 C22 C27 117.8(4) no
C22 C23 C24 120.8(4) no
C22 C23 H23 119.1 no
C24 C23 H23 120.1 no
C23 C24 C25 120.4(5) no
C23 C24 H24 120.0 no
C25 C24 H24 119.6 no
C24 C25 C26 119.5(5) no
C24 C25 H25 119.2 no
C26 C25 H25 121.3 no
C25 C26 C27 120.7(5) no
C25 C26 H26 119.3 no
C27 C26 H26 120.0 no
C22 C27 C26 120.8(4) no
C22 C27 H27 120.0 no
C26 C27 H27 119.2 no
N6 C28 C29 124.9(3) no
N6 C28 H28 117.1 no
C29 C28 H28 117.9 no
C28 C29 C30 117.5(3) no
C28 C29 C34 122.3(3) no
C30 C29 C34 119.9(3) no
C29 C30 C31 121.1(4) no
C29 C30 H30 119.7 no
C31 C30 H30 119.2 no
C30 C31 C32 119.4(4) no
C30 C31 H31 119.9 no
C32 C31 H31 120.7 no
C31 C32 C33 120.9(4) no
C31 C32 H32 119.7 no
C33 C32 H32 119.4 no
C32 C33 C34 120.9(4) no
C32 C33 H33 119.3 no
C34 C33 H33 119.7 no
O4 C34 C29 123.2(3) no
O4 C34 C33 118.9(3) no
C29 C34 C33 117.8(3) no

loop_
_geom_bond_atom_site_label_1
_geom_bond_atom_site_label_2
_geom_bond_site_symmetry_1
_geom_bond_site_symmetry_2
_geom_bond_distance
_geom_bond_publ_flag
V1 O2 . . 1.590(3) no
V1 O3 . . 1.920(3) no
V1 O4 . . 1.942(3) no
V1 N5 . . 2.082(3) no
V1 N6 . . 2.058(3) no
O3 C7 . . 1.331(5) no
O4 C34 . . 1.317(4) no
N5 C13 . . 1.277(4) no
N5 C14 . . 1.487(4) no
N6 C21 . . 1.486(4) no
N6 C28 . . 1.299(4) no
C7 C8 . . 1.406(5) no
C7 C12 . . 1.406(5) no
C8 C9 . . 1.372(7) no
C8 H8 . . .956 no
C9 C10 . . 1.387(6) no
C9 H9 . . .951 no
C10 C11 . . 1.372(6) no
C10 H10 . . .947 no
C11 C12 . . 1.405(5) no
C11 H11 . . .948 no
C12 C13 . . 1.437(5) no
C13 H13 . . .950 no
C14 C15 . . 1.512(5) no
C14 C21 . . 1.549(5) no
C14 H14 . . .950 no
C15 C16 . . 1.385(5) no
C15 C20 . . 1.390(6) no
C16 C17 . . 1.375(7) no
C16 H16 . . .962 no
C17 C18 . . 1.377(9) no
C17 H17 . . .956 no
C18 C19 . . 1.372(7) no
C18 H18 . . .946 no
C19 C20 . . 1.393(7) no
C19 H19 . . .953 no
C20 H20 . . .948 no
C21 C22 . . 1.506(5) no
C21 H21 . . .948 no
C22 C23 . . 1.382(6) no
C22 C27 . . 1.387(6) no
C23 C24 . . 1.390(7) no
C23 H23 . . .952 no
C24 C25 . . 1.376(9) no
C24 H24 . . .950 no
C25 C26 . . 1.351(8) no
C25 H25 . . .951 no
C26 C27 . . 1.395(7) no
C26 H26 . . .958 no
C27 H27 . . .975 no
C28 C29 . . 1.436(5) no
C28 H28 . . .946 no
C29 C30 . . 1.413(5) no
C29 C34 . . 1.412(5) no
C30 C31 . . 1.365(7) no
C30 H30 . . .952 no
C31 C32 . . 1.396(8) no
C31 H31 . . .947 no
C32 C33 . . 1.383(6) no
C32 H32 . . .957 no
C33 C34 . . 1.409(5) no
C33 H33 . . .954 no
